data_7231893
loop_
_publ_author_name
'Duarte, Lu\'is Gustavo Teixeira Alves'
'Germino, Jos\'e Carlos'
'Berbigier, J\^onatas Faleiro'
'Barboza, Cristina Aparecida'
'Faleiros, Marcelo Meira'
'de Alencar Simoni, Deborah'
'Galante, Miguel Tayar'
'de Holanda, Matheus Serra'
'Rodembusch, Fabiano Severo'
'Atvars, Teresa Dib Zambon'

_publ_section_title
;
 White-light generation from all-solution-processed OLEDs using a
 benzothiazole-salophen derivative reactive to the ESIPT process.
;
_journal_issue 3
_journal_name_full 'Physical chemistry chemical physics : PCCP'
_journal_page_first 1172
_journal_page_last 1182
_journal_paper_doi 10.1039/c8cp06485g
_journal_volume 21
_journal_year 2019
_chemical_formula_moiety 'C27 H19 N3 O2 S'
_chemical_formula_sum 'C27 H19 N3 O2 S'
_chemical_formula_weight 449.51
_space_group_crystal_system monoclinic
_space_group_IT_number 14
_space_group_name_Hall '-P 2ybc'
_space_group_name_H-M_alt 'P 1 21/c 1'
_symmetry_space_group_name_Hall '-P 2ybc'
_symmetry_space_group_name_H-M 'P 1 21/c 1'
_atom_sites_solution_hydrogens mixed
_audit_creation_method SHELXL-2014/7
_audit_update_record
;
2018-05-09 deposited with the CCDC.
2018-11-26 downloaded from the CCDC.
;
_cell_angle_alpha 90
_cell_angle_beta 91.423(2)
_cell_angle_gamma 90
_cell_formula_units_Z 4
_cell_length_a 12.7652(5)
_cell_length_b 6.1962(2)
_cell_length_c 26.7849(9)
_cell_measurement_reflns_used 6641
_cell_measurement_temperature 150(2)
_cell_measurement_theta_max 66.3
_cell_measurement_theta_min 4.73
_cell_volume 2117.92(13)
_computing_cell_refinement '<i>SAINT</i> (Bruker, 2010)'
_computing_data_collection '<i>APEX2</i> (Bruker, 2010)'
_computing_data_reduction '<i>SAINT</i> (Bruker, 2010)'
_computing_structure_refinement 'SHELXL-2014/7 (Sheldrick, 2015)'
_computing_structure_solution 'SHELXS-97 (Sheldrick, 2008)'
_diffrn_ambient_temperature 150(2)
_diffrn_detector_area_resol_mean 8.3333
_diffrn_measured_fraction_theta_full 0.960
_diffrn_measured_fraction_theta_max 0.960
_diffrn_measurement_device_type 'Bruker APEX CCD detector'
_diffrn_measurement_method 'phi and omega scans'
_diffrn_radiation_source 'fine-focus sealed tube'
_diffrn_radiation_type CuK\a
_diffrn_radiation_wavelength 1.54178
_diffrn_reflns_av_R_equivalents 0.0550
_diffrn_reflns_av_unetI/netI 0.0536
_diffrn_reflns_Laue_measured_fraction_full 0.960
_diffrn_reflns_Laue_measured_fraction_max 0.960
_diffrn_reflns_limit_h_max 14
_diffrn_reflns_limit_h_min -12
_diffrn_reflns_limit_k_max 7
_diffrn_reflns_limit_k_min -7
_diffrn_reflns_limit_l_max 31
_diffrn_reflns_limit_l_min -21
_diffrn_reflns_number 16160
_diffrn_reflns_point_group_measured_fraction_full 0.960
_diffrn_reflns_point_group_measured_fraction_max 0.960
_diffrn_reflns_theta_full 66.412
_diffrn_reflns_theta_max 66.412
_diffrn_reflns_theta_min 4.727
_exptl_absorpt_coefficient_mu 1.612
_exptl_absorpt_correction_T_max 0.7528
_exptl_absorpt_correction_T_min 0.5938
_exptl_absorpt_correction_type multi-scan
_exptl_absorpt_process_details 'SADABS (Bruker, 2010)'
_exptl_crystal_colour orange
_exptl_crystal_density_diffrn 1.410
_exptl_crystal_description needle
_exptl_crystal_F_000 936
_exptl_crystal_size_max 0.210
_exptl_crystal_size_mid 0.095
_exptl_crystal_size_min 0.034
_refine_diff_density_max 0.455
_refine_diff_density_min -0.369
_refine_diff_density_rms 0.057
_refine_ls_extinction_method none
_refine_ls_goodness_of_fit_ref 1.024
_refine_ls_hydrogen_treatment noref
_refine_ls_matrix_type full
_refine_ls_number_parameters 304
_refine_ls_number_reflns 3582
_refine_ls_number_restraints 0
_refine_ls_restrained_S_all 1.024
_refine_ls_R_factor_all 0.0548
_refine_ls_R_factor_gt 0.0425
_refine_ls_shift/su_max 0.001
_refine_ls_shift/su_mean 0.000
_refine_ls_structure_factor_coef Fsqd
_refine_ls_weighting_details 'w=1/[\s^2^(Fo^2^)+(0.0598P)^2^+0.9504P] where P=(Fo^2^+2Fc^2^)/3'
_refine_ls_weighting_scheme calc
_refine_ls_wR_factor_gt 0.1083
_refine_ls_wR_factor_ref 0.1154
_reflns_Friedel_coverage 0.000
_reflns_number_gt 2944
_reflns_number_total 3582
_reflns_threshold_expression 'I > 2\s(I)'
_cod_data_source_file c8cp06485g3.cif
_cod_data_source_block BTS
_cod_depositor_comments 'Adding full bibliography for 7231893.cif.'
_cod_database_code 7231893
_publcif_datablock.id {68343dbf-66df-4fa1-8c1f-07421a6deafa}

_shelx_shelxl_version_number 2014/7
_shelx_space_group_comment
;
The symmetry employed for this shelxl refinement is uniquely defined
by the following loop, which should always be used as a source of
symmetry information in preference to the above space-group names.
They are only intended as comments.
;
_shelx_estimated_absorpt_t_min 0.728
_shelx_estimated_absorpt_t_max 0.947

loop_
_space_group_symop_operation_xyz
'x, y, z'
'-x, y+1/2, -z+1/2'
'-x, -y, -z'
'x, -y-1/2, z-1/2'

loop_
_atom_site_label
_atom_site_type_symbol
_atom_site_fract_x
_atom_site_fract_y
_atom_site_fract_z
_atom_site_U_iso_or_equiv
_atom_site_adp_type
_atom_site_occupancy
_atom_site_site_symmetry_order
_atom_site_calc_flag
_atom_site_refinement_flags_posn
_atom_site_refinement_flags_adp
S1 S 0.13982(4) -0.02316(8) 0.52565(2) 0.02950(18) Uani 1 1 d . .
O1 O 0.21126(12) 1.1934(3) 0.32923(5) 0.0339(4) Uani 1 1 d . .
O2 O 0.46209(13) 1.0419(3) 0.37688(6) 0.0398(4) Uani 1 1 d . .
N1 N 0.13831(13) 0.8690(3) 0.37964(5) 0.0231(4) Uani 1 1 d . .
N2 N 0.33685(12) 0.7083(3) 0.38162(6) 0.0240(4) Uani 1 1 d . .
N3 N 0.32837(14) 0.0196(3) 0.49012(6) 0.0274(4) Uani 1 1 d . .
C1 C 0.11073(17) 1.2567(3) 0.32310(7) 0.0282(5) Uani 1 1 d . .
C2 C 0.0895(2) 1.4506(4) 0.29873(7) 0.0361(6) Uani 1 1 d . .
H2 H 0.1457 1.5371 0.2875 0.043 Uiso 1 1 calc R U
C3 C -0.0117(2) 1.5180(4) 0.29071(8) 0.0425(6) Uani 1 1 d . .
H3 H -0.0249 1.6515 0.2743 0.051 Uiso 1 1 calc R U
C4 C -0.0957(2) 1.3928(4) 0.30636(8) 0.0452(7) Uani 1 1 d . .
H4 H -0.1657 1.4394 0.3002 0.054 Uiso 1 1 calc R U
C5 C -0.07590(18) 1.2014(4) 0.33077(8) 0.0359(5) Uani 1 1 d . .
H5 H -0.1329 1.1158 0.3414 0.043 Uiso 1 1 calc R U
C6 C 0.02724(16) 1.1303(3) 0.34018(7) 0.0256(5) Uani 1 1 d . .
C7 C 0.04523(16) 0.9318(3) 0.36720(7) 0.0240(4) Uani 1 1 d . .
H7 H -0.0130 0.8455 0.3760 0.029 Uiso 1 1 calc R U
C8 C 0.15614(15) 0.6786(3) 0.40716(7) 0.0220(4) Uani 1 1 d . .
C9 C 0.08048(16) 0.5709(3) 0.43405(7) 0.0248(5) Uani 1 1 d . .
H9 H 0.0111 0.6264 0.4343 0.030 Uiso 1 1 calc R U
C10 C 0.10408(15) 0.3858(3) 0.46023(7) 0.0242(4) Uani 1 1 d . .
H10 H 0.0510 0.3146 0.4782 0.029 Uiso 1 1 calc R U
C11 C 0.20590(15) 0.3011(3) 0.46058(7) 0.0221(4) Uani 1 1 d . .
C12 C 0.28234(15) 0.4067(3) 0.43358(7) 0.0228(4) Uani 1 1 d . .
H12 H 0.3515 0.3503 0.4334 0.027 Uiso 1 1 calc R U
C13 C 0.25860(15) 0.5940(3) 0.40687(7) 0.0214(4) Uani 1 1 d . .
C14 C 0.39594(15) 0.6093(3) 0.35103(7) 0.0238(5) Uani 1 1 d . .
H14 H 0.3812 0.4633 0.3426 0.029 Uiso 1 1 calc R U
C15 C 0.48477(15) 0.7158(3) 0.32902(7) 0.0249(5) Uani 1 1 d . .
C16 C 0.54444(16) 0.6061(4) 0.29388(8) 0.0323(5) Uani 1 1 d . .
H16 H 0.5238 0.4656 0.2834 0.039 Uiso 1 1 calc R U
C17 C 0.63279(17) 0.6987(4) 0.27424(8) 0.0404(6) Uani 1 1 d . .
H17 H 0.6718 0.6244 0.2498 0.049 Uiso 1 1 calc R U
C18 C 0.66363(18) 0.9014(4) 0.29066(9) 0.0443(7) Uani 1 1 d . .
H18 H 0.7253 0.9641 0.2778 0.053 Uiso 1 1 calc R U
C19 C 0.60737(18) 1.0146(4) 0.32518(9) 0.0397(6) Uani 1 1 d . .
H19 H 0.6305 1.1528 0.3361 0.048 Uiso 1 1 calc R U
C20 C 0.51635(16) 0.9250(4) 0.34398(8) 0.0301(5) Uani 1 1 d . .
C21 C 0.23344(15) 0.1078(3) 0.48926(7) 0.0222(4) Uani 1 1 d . .
C22 C 0.23334(16) -0.2129(3) 0.54263(7) 0.0250(5) Uani 1 1 d . .
C23 C 0.22329(18) -0.3960(4) 0.57263(7) 0.0326(5) Uani 1 1 d . .
H23 H 0.1585 -0.4313 0.5873 0.039 Uiso 1 1 calc R U
C24 C 0.31192(18) -0.5252(3) 0.58019(8) 0.0324(5) Uani 1 1 d . .
H24 H 0.3080 -0.6507 0.6004 0.039 Uiso 1 1 calc R U
C25 C 0.40548(18) -0.4713(4) 0.55832(8) 0.0354(5) Uani 1 1 d . .
H25 H 0.4646 -0.5620 0.5639 0.043 Uiso 1 1 calc R U
C26 C 0.41596(17) -0.2929(4) 0.52907(8) 0.0332(5) Uani 1 1 d . .
H26 H 0.4813 -0.2583 0.5148 0.040 Uiso 1 1 calc R U
C27 C 0.32845(16) -0.1630(3) 0.52066(7) 0.0261(5) Uani 1 1 d . .
H1A H 0.2091(19) 1.078(5) 0.3466(9) 0.039 Uiso 1 1 d . U
H2A H 0.412(2) 0.962(4) 0.3857(9) 0.039 Uiso 1 1 d . U

loop_
_atom_site_aniso_label
_atom_site_aniso_U_11
_atom_site_aniso_U_22
_atom_site_aniso_U_33
_atom_site_aniso_U_23
_atom_site_aniso_U_13
_atom_site_aniso_U_12
S1 0.0266(3) 0.0278(3) 0.0343(3) 0.0044(2) 0.0040(2) 0.0010(2)
O1 0.0321(9) 0.0363(9) 0.0334(8) 0.0058(7) -0.0012(7) -0.0078(7)
O2 0.0336(9) 0.0287(9) 0.0576(10) -0.0039(8) 0.0093(8) -0.0094(7)
N1 0.0241(9) 0.0220(9) 0.0231(8) -0.0011(7) -0.0017(7) 0.0002(7)
N2 0.0201(9) 0.0244(9) 0.0274(8) 0.0029(7) -0.0004(7) -0.0025(7)
N3 0.0406(11) 0.0201(9) 0.0213(8) 0.0005(7) -0.0010(8) -0.0065(8)
C1 0.0391(13) 0.0253(11) 0.0200(9) -0.0048(8) -0.0025(9) -0.0022(10)
C2 0.0599(16) 0.0272(12) 0.0211(10) -0.0002(9) -0.0023(10) -0.0039(11)
C3 0.0738(19) 0.0304(13) 0.0230(10) 0.0001(9) -0.0046(11) 0.0112(13)
C4 0.0518(16) 0.0495(16) 0.0339(12) -0.0012(11) -0.0070(11) 0.0247(13)
C5 0.0358(13) 0.0413(14) 0.0303(11) 0.0014(10) -0.0017(9) 0.0107(11)
C6 0.0301(12) 0.0251(11) 0.0215(9) -0.0031(8) -0.0013(8) 0.0033(9)
C7 0.0237(11) 0.0247(11) 0.0236(9) -0.0022(8) 0.0016(8) -0.0018(9)
C8 0.0241(11) 0.0211(10) 0.0207(9) -0.0036(8) -0.0015(8) -0.0012(8)
C9 0.0202(11) 0.0275(11) 0.0267(10) -0.0001(9) -0.0001(8) 0.0016(9)
C10 0.0219(11) 0.0265(11) 0.0245(9) 0.0009(8) 0.0029(8) -0.0040(9)
C11 0.0235(11) 0.0211(10) 0.0216(9) -0.0029(8) 0.0002(8) -0.0024(8)
C12 0.0179(10) 0.0251(11) 0.0253(10) -0.0017(8) -0.0008(8) -0.0012(8)
C13 0.0204(10) 0.0221(10) 0.0215(9) -0.0022(8) 0.0000(8) -0.0041(8)
C14 0.0211(10) 0.0247(11) 0.0256(10) 0.0021(8) -0.0028(8) 0.0000(9)
C15 0.0179(10) 0.0290(11) 0.0276(10) 0.0062(9) -0.0024(8) 0.0006(8)
C16 0.0259(12) 0.0389(13) 0.0320(11) 0.0061(10) 0.0006(9) 0.0042(10)
C17 0.0237(12) 0.0601(17) 0.0379(12) 0.0110(12) 0.0060(10) 0.0059(11)
C18 0.0216(12) 0.0611(17) 0.0503(14) 0.0222(13) 0.0021(11) -0.0080(12)
C19 0.0264(13) 0.0398(14) 0.0527(14) 0.0136(11) -0.0028(11) -0.0084(10)
C20 0.0223(11) 0.0324(12) 0.0354(11) 0.0078(9) -0.0026(9) -0.0006(9)
C21 0.0195(10) 0.0227(11) 0.0242(9) -0.0036(8) 0.0000(8) -0.0005(8)
C22 0.0260(11) 0.0251(11) 0.0239(9) -0.0022(8) -0.0007(8) -0.0007(9)
C23 0.0359(13) 0.0334(13) 0.0287(10) -0.0010(9) 0.0038(9) -0.0083(10)
C24 0.0438(14) 0.0250(11) 0.0278(10) 0.0044(9) -0.0097(10) 0.0004(10)
C25 0.0325(13) 0.0391(14) 0.0343(11) 0.0002(10) -0.0073(10) 0.0039(10)
C26 0.0266(12) 0.0379(13) 0.0347(11) 0.0005(10) -0.0048(9) 0.0020(10)
C27 0.0257(11) 0.0263(11) 0.0262(10) -0.0036(9) -0.0020(8) -0.0022(9)

loop_
_atom_type_symbol
_atom_type_description
_atom_type_scat_dispersion_real
_atom_type_scat_dispersion_imag
_atom_type_scat_source
C C 0.0181 0.0091 'International Tables Vol C Tables 4.2.6.8 and 6.1.1.4'
H H 0.0000 0.0000 'International Tables Vol C Tables 4.2.6.8 and 6.1.1.4'
N N 0.0311 0.0180 'International Tables Vol C Tables 4.2.6.8 and 6.1.1.4'
O O 0.0492 0.0322 'International Tables Vol C Tables 4.2.6.8 and 6.1.1.4'
S S 0.3331 0.5567 'International Tables Vol C Tables 4.2.6.8 and 6.1.1.4'

loop_
_geom_angle_atom_site_label_1
_geom_angle_atom_site_label_2
_geom_angle_atom_site_label_3
_geom_angle
C22 S1 C21 89.15(10)
C1 O1 H1A 105.5(17)
C20 O2 H2A 105.8(17)
C7 N1 C8 121.73(17)
C14 N2 C13 120.03(17)
C21 N3 C27 109.30(17)
O1 C1 C2 118.8(2)
O1 C1 C6 121.64(18)
C2 C1 C6 119.5(2)
C3 C2 C1 120.6(2)
C3 C2 H2 119.7
C1 C2 H2 119.7
C2 C3 C4 120.8(2)
C2 C3 H3 119.6
C4 C3 H3 119.6
C5 C4 C3 119.3(2)
C5 C4 H4 120.4
C3 C4 H4 120.4
C4 C5 C6 121.1(2)
C4 C5 H5 119.5
C6 C5 H5 119.5
C5 C6 C1 118.7(2)
C5 C6 C7 119.6(2)
C1 C6 C7 121.66(18)
N1 C7 C6 121.50(19)
N1 C7 H7 119.3
C6 C7 H7 119.3
C9 C8 N1 124.66(18)
C9 C8 C13 118.79(18)
N1 C8 C13 116.55(17)
C10 C9 C8 121.25(19)
C10 C9 H9 119.4
C8 C9 H9 119.4
C9 C10 C11 120.49(19)
C9 C10 H10 119.8
C11 C10 H10 119.8
C12 C11 C10 118.85(18)
C12 C11 C21 119.72(18)
C10 C11 C21 121.42(18)
C11 C12 C13 120.80(18)
C11 C12 H12 119.6
C13 C12 H12 119.6
C12 C13 C8 119.81(18)
C12 C13 N2 121.13(17)
C8 C13 N2 118.97(17)
N2 C14 C15 121.33(19)
N2 C14 H14 119.3
C15 C14 H14 119.3
C16 C15 C20 118.7(2)
C16 C15 C14 119.73(19)
C20 C15 C14 121.53(19)
C17 C16 C15 121.1(2)
C17 C16 H16 119.4
C15 C16 H16 119.4
C16 C17 C18 119.0(2)
C16 C17 H17 120.5
C18 C17 H17 120.5
C19 C18 C17 121.8(2)
C19 C18 H18 119.1
C17 C18 H18 119.1
C18 C19 C20 119.6(2)
C18 C19 H19 120.2
C20 C19 H19 120.2
O2 C20 C19 118.0(2)
O2 C20 C15 122.13(19)
C19 C20 C15 119.8(2)
N3 C21 C11 123.59(18)
N3 C21 S1 115.64(14)
C11 C21 S1 120.76(15)
C27 C22 C23 120.98(19)
C27 C22 S1 109.92(15)
C23 C22 S1 129.09(17)
C24 C23 C22 117.6(2)
C24 C23 H23 121.2
C22 C23 H23 121.2
C25 C24 C23 120.3(2)
C25 C24 H24 119.8
C23 C24 H24 119.8
C26 C25 C24 122.5(2)
C26 C25 H25 118.8
C24 C25 H25 118.8
C25 C26 C27 118.2(2)
C25 C26 H26 120.9
C27 C26 H26 120.9
C26 C27 N3 123.6(2)
C26 C27 C22 120.5(2)
N3 C27 C22 115.98(18)

loop_
_geom_bond_atom_site_label_1
_geom_bond_atom_site_label_2
_geom_bond_distance
S1 C22 1.728(2)
S1 C21 1.759(2)
O1 C1 1.348(3)
O1 H1A 0.85(3)
O2 C20 1.346(3)
O2 H2A 0.85(3)
N1 C7 1.286(3)
N1 C8 1.407(3)
N2 C14 1.283(3)
N2 C13 1.411(2)
N3 C21 1.329(3)
N3 C27 1.397(3)
C1 C2 1.391(3)
C1 C6 1.408(3)
C2 C3 1.369(4)
C2 H2 0.9500
C3 C4 1.396(4)
C3 H3 0.9500
C4 C5 1.375(3)
C4 H4 0.9500
C5 C6 1.405(3)
C5 H5 0.9500
C6 C7 1.442(3)
C7 H7 0.9500
C8 C9 1.389(3)
C8 C13 1.409(3)
C9 C10 1.374(3)
C9 H9 0.9500
C10 C11 1.401(3)
C10 H10 0.9500
C11 C12 1.392(3)
C11 C21 1.461(3)
C12 C13 1.393(3)
C12 H12 0.9500
C14 C15 1.450(3)
C14 H14 0.9500
C15 C16 1.401(3)
C15 C20 1.412(3)
C16 C17 1.381(3)
C16 H16 0.9500
C17 C18 1.385(4)
C17 H17 0.9500
C18 C19 1.377(4)
C18 H18 0.9500
C19 C20 1.393(3)
C19 H19 0.9500
C22 C27 1.397(3)
C22 C23 1.398(3)
C23 C24 1.397(3)
C23 H23 0.9500
C24 C25 1.384(3)
C24 H24 0.9500
C25 C26 1.363(3)
C25 H25 0.9500
C26 C27 1.391(3)
C26 H26 0.9500

loop_
_geom_hbond_atom_site_label_D
_geom_hbond_atom_site_label_H
_geom_hbond_atom_site_label_A
_geom_hbond_distance_DH
_geom_hbond_distance_HA
_geom_hbond_distance_DA
_geom_hbond_angle_DHA
O1 H1A N1 0.85(3) 1.82(3) 2.606(2) 152(2)
O2 H2A N2 0.85(3) 1.84(3) 2.618(2) 151(2)

loop_
_geom_torsion_atom_site_label_1
_geom_torsion_atom_site_label_2
_geom_torsion_atom_site_label_3
_geom_torsion_atom_site_label_4
_geom_torsion
O1 C1 C2 C3 178.44(18)
C6 C1 C2 C3 -0.8(3)
C1 C2 C3 C4 -0.6(3)
C2 C3 C4 C5 1.0(3)
C3 C4 C5 C6 0.0(3)
C4 C5 C6 C1 -1.4(3)
C4 C5 C6 C7 178.15(19)
O1 C1 C6 C5 -177.42(18)
C2 C1 C6 C5 1.8(3)
O1 C1 C6 C7 3.0(3)
C2 C1 C6 C7 -177.77(17)
C8 N1 C7 C6 178.26(16)
C5 C6 C7 N1 -175.01(18)
C1 C6 C7 N1 4.6(3)
C7 N1 C8 C9 -17.0(3)
C7 N1 C8 C13 162.97(17)
N1 C8 C9 C10 -179.73(17)
C13 C8 C9 C10 0.3(3)
C8 C9 C10 C11 0.3(3)
C9 C10 C11 C12 -0.6(3)
C9 C10 C11 C21 178.32(17)
C10 C11 C12 C13 0.4(3)
C21 C11 C12 C13 -178.54(16)
C11 C12 C13 C8 0.1(3)
C11 C12 C13 N2 176.57(16)
C9 C8 C13 C12 -0.5(3)
N1 C8 C13 C12 179.53(16)
C9 C8 C13 N2 -176.98(16)
N1 C8 C13 N2 3.0(2)
C14 N2 C13 C12 52.3(2)
C14 N2 C13 C8 -131.22(18)
C13 N2 C14 C15 -172.63(15)
N2 C14 C15 C16 -176.84(17)
N2 C14 C15 C20 6.4(3)
C20 C15 C16 C17 0.3(3)
C14 C15 C16 C17 -176.49(17)
C15 C16 C17 C18 1.5(3)
C16 C17 C18 C19 -1.4(3)
C17 C18 C19 C20 -0.6(3)
C18 C19 C20 O2 -178.63(19)
C18 C19 C20 C15 2.5(3)
C16 C15 C20 O2 178.82(18)
C14 C15 C20 O2 -4.4(3)
C16 C15 C20 C19 -2.3(3)
C14 C15 C20 C19 174.43(18)
C27 N3 C21 C11 -179.64(16)
C27 N3 C21 S1 0.61(19)
C12 C11 C21 N3 -2.2(3)
C10 C11 C21 N3 178.90(17)
C12 C11 C21 S1 177.55(14)
C10 C11 C21 S1 -1.4(2)
C22 S1 C21 N3 -1.00(15)
C22 S1 C21 C11 179.24(15)
C21 S1 C22 C27 1.05(14)
C21 S1 C22 C23 -177.74(19)
C27 C22 C23 C24 0.7(3)
S1 C22 C23 C24 179.37(15)
C22 C23 C24 C25 -0.2(3)
C23 C24 C25 C26 0.2(3)
C24 C25 C26 C27 -0.8(3)
C25 C26 C27 N3 -177.83(18)
C25 C26 C27 C22 1.3(3)
C21 N3 C27 C26 179.46(18)
C21 N3 C27 C22 0.3(2)
C23 C22 C27 C26 -1.3(3)
S1 C22 C27 C26 179.79(15)
C23 C22 C27 N3 177.92(17)
S1 C22 C27 N3 -1.0(2)

loop_
_publcif_info_exptl_table_extra_item
sin_theta_over_lambda_max
